data_4322952
loop_
_publ_author_name
'Kjeld J. C. van Bommel'
'Willem Verboom'
'Huub Kooijman'
'Anthony L. Spek'
'David N. Reinhoudt'

_publ_contact_author_address
;
    Bijvoet Center for Biomolecular Research
    Department of Crystal and Structural Chemistry
    Utrecht University
    Padualaan 8
    3584 CH Utrecht
    The Netherlands
;
_publ_contact_author_email spea@xray.chem.ruu.nl
_publ_contact_author_fax '+31 30 2533940'
_publ_contact_author_name '   Dr. A.L. Spek'
_publ_contact_author_phone '+31 30 2532538'
_publ_section_title
;
 Rhenium(V)-Salen Complexes: Configurational Control and Ligand Exchange
;
_journal_name_full 'Inorganic Chemistry'
_journal_page_first 4197
_journal_page_last 4203
_journal_paper_doi 10.1021/ic980125t
_journal_volume 37
_journal_year 1998
_chemical_compound_source 'see text'
_chemical_formula_moiety 'C21 H25 N2 O4 Re, C H Cl3'
_chemical_formula_sum 'C22 H26 Cl3 N2 O4 Re'
_chemical_formula_weight 675.02
_chemical_name_systematic
;
 ?
;
_space_group_IT_number 2
_symmetry_cell_setting triclinic
_symmetry_space_group_name_Hall '-P 1'
_symmetry_space_group_name_H-M 'P -1'
_cell_angle_alpha 86.551(15)
_cell_angle_beta 86.998(14)
_cell_angle_gamma 80.112(15)
_cell_formula_units_Z 2
_cell_length_a 10.0344(16)
_cell_length_b 10.647(2)
_cell_length_c 11.481(2)
_cell_measurement_temperature 150
_cell_volume 1205.1(4)
_computing_cell_refinement 'SET4 (de Boer & Duisenberg, 1984)'
_computing_data_collection 'Locally modified CAD4-Version 5 Software'
_computing_data_reduction 'HELENA (Spek, 1997)'
_computing_publication_material 'PLATON (Spek, 1990)'
_computing_structure_refinement 'SHELXL-97 (Sheldrick, 1997)'
_diffrn_ambient_temperature 150
_diffrn_radiation_type 'Mo K\a'
_diffrn_radiation_wavelength 0.71073
_diffrn_reflns_av_R_equivalents 0.0715
_diffrn_reflns_av_sigmaI/netI 0.0611
_diffrn_reflns_limit_h_max 13
_diffrn_reflns_limit_h_min -6
_diffrn_reflns_limit_k_max 13
_diffrn_reflns_limit_k_min -13
_diffrn_reflns_limit_l_max 14
_diffrn_reflns_limit_l_min -14
_diffrn_reflns_number 5937
_diffrn_reflns_reduction_process
;
 ?
;
_diffrn_reflns_theta_max 27.50
_diffrn_reflns_theta_min 1.78
_exptl_absorpt_coefficient_mu 5.41
_exptl_crystal_density_diffrn 1.860
_exptl_crystal_density_meas ?
_exptl_crystal_F_000 660
_refine_diff_density_max 1.783
_refine_diff_density_min -2.594
_refine_diff_density_rms 0.236
_refine_ls_abs_structure_details none
_refine_ls_abs_structure_Flack none
_refine_ls_extinction_method none
_refine_ls_goodness_of_fit_ref 1.043
_refine_ls_hydrogen_treatment 'H-atom refinement: see text '
_refine_ls_matrix_type full
_refine_ls_number_parameters 290
_refine_ls_number_reflns 5534
_refine_ls_number_restraints 0
_refine_ls_restrained_S_all 1.043
_refine_ls_R_factor_all 0.0612
_refine_ls_R_factor_gt 0.0460
_refine_ls_shift/su_max 0.001
_refine_ls_shift/su_mean 0.000
_refine_ls_structure_factor_coef Fsqd
_refine_ls_weighting_details 'w=1/[\s^2^(Fo^2^)+(0.0387P)^2^+11.9723P] where P=(Fo^2^+2Fc^2^)/3'
_refine_ls_weighting_scheme calc
_refine_ls_wR_factor_gt 0.0995
_refine_ls_wR_factor_ref 0.1079
_reflns_number_gt 4688
_reflns_number_total 5534
_cod_data_source_file ic980125t_1.cif
_cod_data_source_block S1729A_complex2c
_cod_depositor_comments
;
The following automatic conversions were performed:

'_exptl_crystal_density_meas' value 'Not Measured' was changed to '?'
- the value is perceived as not measured.

Automatic conversion script
Id: cif_fix_values 3008 2015-01-20 13:52:24Z robertas 

The following automatic conversions were performed:

'_refine_ls_weighting_scheme' value 'calc
w=1/[\s^2^(Fo^2^)+(0.0387P)^2^+11.9723P] where P=(Fo^2^+2Fc^2^)/3'
was changed to 'calc'. New tag '_refine_ls_weighting_details' was
created. The value of the new tag was set to
'w=1/[\s^2^(Fo^2^)+(0.0387P)^2^+11.9723P] where P=(Fo^2^+2Fc^2^)/3'.

Automatic conversion script
Id: cif_fix_values 3143 2015-03-26 13:38:13Z robertas 

2021-04-13
Z value and formula fixed to values more according to usual
chemical conventions.                 miguel
;
_cod_original_formula_sum 'C44 H52 Cl6 N4 O8 Re2'
_cod_original_formula_weight 1350.05
_cod_original_formula_moiety 'C42 H50 N4 O8 Re2, 2(C H Cl3)'
_cod_original_formula_units_Z 1
_cod_database_code 4322952

loop_
_symmetry_equiv_pos_as_xyz
x,y,z
-x,-y,-z

loop_
_atom_site_aniso_label
_atom_site_aniso_U_11
_atom_site_aniso_U_22
_atom_site_aniso_U_33
_atom_site_aniso_U_23
_atom_site_aniso_U_13
_atom_site_aniso_U_12
Re1 0.0144(1) 0.0143(1) 0.0169(1) 0.0024(1) -0.0016(1) -0.0010(1)
O1 0.017(2) 0.018(2) 0.026(3) 0.005(2) -0.002(2) -0.002(2)
O2 0.012(2) 0.025(3) 0.017(2) 0.002(2) 0.0008(19) -0.004(2)
O3 0.028(3) 0.018(3) 0.025(3) 0.004(2) 0.000(2) -0.003(2)
O4 0.020(3) 0.026(3) 0.026(3) 0.008(2) 0.001(2) 0.000(2)
N1 0.016(3) 0.011(3) 0.023(3) 0.001(2) -0.006(2) -0.002(2)
N2 0.024(3) 0.017(3) 0.013(3) 0.002(2) -0.004(2) 0.000(2)
C1 0.016(3) 0.021(4) 0.021(4) -0.002(3) -0.001(3) -0.006(3)
C2 0.029(4) 0.017(4) 0.024(4) 0.005(3) 0.002(3) 0.001(3)
C3 0.036(4) 0.019(4) 0.023(4) -0.003(3) 0.006(3) -0.004(3)
C4 0.025(4) 0.031(4) 0.027(4) 0.001(3) 0.006(3) -0.011(3)
C5 0.022(4) 0.029(4) 0.028(4) -0.001(3) 0.004(3) -0.006(3)
C6 0.023(4) 0.014(3) 0.017(3) -0.004(3) 0.000(3) -0.001(3)
C7 0.020(3) 0.014(3) 0.017(3) -0.004(3) -0.003(3) 0.002(3)
C8 0.022(4) 0.015(3) 0.025(4) 0.005(3) -0.005(3) -0.001(3)
C9 0.021(4) 0.029(4) 0.033(5) 0.006(3) -0.008(3) 0.000(3)
C10 0.023(4) 0.024(4) 0.022(4) 0.002(3) 0.000(3) -0.003(3)
C11 0.025(4) 0.023(4) 0.013(3) 0.001(3) -0.004(3) 0.000(3)
C12 0.022(4) 0.018(3) 0.013(3) -0.001(3) 0.002(3) 0.003(3)
C13 0.014(3) 0.018(3) 0.028(4) -0.003(3) 0.006(3) 0.000(3)
C14 0.019(4) 0.023(4) 0.026(4) -0.007(3) 0.002(3) -0.003(3)
C15 0.019(4) 0.019(4) 0.059(6) -0.003(4) -0.004(4) -0.004(3)
C16 0.021(4) 0.024(4) 0.043(5) -0.008(4) -0.010(3) -0.003(3)
C17 0.016(4) 0.035(4) 0.029(4) -0.008(3) -0.007(3) -0.004(3)
C18 0.015(3) 0.011(3) 0.029(4) 0.000(3) -0.008(3) 0.003(3)
C19 0.039(5) 0.061(7) 0.032(5) 0.005(5) 0.001(4) 0.028(5)
C20 0.082(10) 0.073(9) 0.073(9) 0.043(7) 0.030(7) 0.043(8)
C21 0.044(6) 0.034(5) 0.056(6) 0.014(5) -0.016(5) 0.001(4)
Cl1 0.0437(13) 0.0326(12) 0.0503(14) 0.0072(10) 0.0028(11) 0.0008(10)
Cl2 0.093(2) 0.0551(17) 0.0471(16) -0.0015(13) 0.0325(16) -0.0128(16)
Cl3 0.0449(14) 0.0473(15) 0.0713(19) 0.0212(14) -0.0039(13) -0.0001(12)
C22 0.048(6) 0.025(4) 0.035(5) 0.008(4) 0.008(4) 0.001(4)

loop_
_atom_site_label
_atom_site_thermal_displace_type
_atom_site_fract_x
_atom_site_fract_y
_atom_site_fract_z
_atom_site_occupancy
_atom_site_U_iso_or_equiv
Re1 Uani 0.77202(3) -0.07730(3) 0.70616(3) 1.000 0.0155(1)
O1 Uani 0.7376(5) -0.1949(5) 0.8441(5) 1.000 0.0207(14)
O2 Uani 0.8410(5) 0.0375(5) 0.8133(4) 1.000 0.0181(14)
O3 Uani 0.6977(5) -0.1528(5) 0.6090(5) 1.000 0.0240(17)
O4 Uani 0.9606(5) -0.1620(5) 0.6916(5) 1.000 0.0249(17)
N1 Uani 0.5903(6) 0.0496(5) 0.7487(5) 1.000 0.0166(17)
N2 Uani 0.8282(6) 0.0524(6) 0.5752(5) 1.000 0.0184(17)
C1 Uani 0.6157(7) -0.2012(7) 0.8973(6) 1.000 0.019(2)
C2 Uani 0.6060(8) -0.3108(7) 0.9691(7) 1.000 0.024(2)
C3 Uani 0.4840(8) -0.3250(7) 1.0272(7) 1.000 0.026(2)
C4 Uani 0.3705(8) -0.2300(8) 1.0166(7) 1.000 0.027(2)
C5 Uani 0.3799(8) -0.1227(8) 0.9473(7) 1.000 0.026(2)
C6 Uani 0.5011(7) -0.1051(7) 0.8847(6) 1.000 0.0182(19)
C7 Uani 0.4986(7) 0.0149(7) 0.8208(6) 1.000 0.0174(17)
C8 Uani 0.5640(8) 0.1792(7) 0.6950(7) 1.000 0.021(2)
C9 Uani 0.5261(8) 0.1805(8) 0.5674(7) 1.000 0.028(3)
C10 Uani 0.6386(8) 0.1884(7) 0.4734(7) 1.000 0.023(2)
C11 Uani 0.7515(8) 0.0741(7) 0.4663(6) 1.000 0.021(2)
C12 Uani 0.9221(7) 0.1187(7) 0.5817(6) 1.000 0.0185(19)
C13 Uani 0.9935(7) 0.1356(7) 0.6832(7) 1.000 0.0205(19)
C14 Uani 1.1017(7) 0.2030(7) 0.6709(7) 1.000 0.023(2)
C15 Uani 1.1622(8) 0.2337(8) 0.7684(9) 1.000 0.032(3)
C16 Uani 1.1155(8) 0.1999(8) 0.8788(8) 1.000 0.029(3)
C17 Uani 1.0070(7) 0.1349(8) 0.8958(7) 1.000 0.026(2)
C18 Uani 0.9475(7) 0.0994(6) 0.7960(7) 1.000 0.0187(19)
C19 Uani 0.9798(10) 0.2483(11) 0.2202(9) 1.000 0.049(3)
C20 Uani 0.8699(14) 0.3406(13) 0.2559(12) 1.000 0.086(5)
C21 Uani 0.8001(10) 0.4320(9) 0.1634(10) 1.000 0.046(3)
Cl1 Uani 0.1866(3) 0.5634(2) 0.2182(2) 1.000 0.0436(8)
Cl2 Uani 0.1862(4) 0.4793(3) 0.4612(3) 1.000 0.0663(10)
Cl3 Uani 0.4392(3) 0.4702(3) 0.3278(3) 1.000 0.0564(9)
C22 Uani 0.2673(10) 0.4537(9) 0.3239(8) 1.000 0.038(3)
H2 Uiso 0.68310 -0.37560 0.97800 1.000 0.0290
H3 Uiso 0.47810 -0.40030 1.07460 1.000 0.0310
H4 Uiso 0.28750 -0.23980 1.05710 1.000 0.0330
H5 Uiso 0.30250 -0.05770 0.94100 1.000 0.0320
H7 Uiso 0.41950 0.07680 0.83300 1.000 0.0210
H8A Uiso 0.64580 0.21900 0.69890 1.000 0.0260
H8B Uiso 0.48930 0.23080 0.73970 1.000 0.0260
H9A Uiso 0.48840 0.10200 0.55690 1.000 0.0340
H9B Uiso 0.45280 0.25390 0.55320 1.000 0.0340
H10A Uiso 0.59650 0.20310 0.39670 1.000 0.0280
H10B Uiso 0.67970 0.26430 0.48650 1.000 0.0280
H11A Uiso 0.71260 -0.00290 0.45290 1.000 0.0250
H11B Uiso 0.81420 0.08830 0.39920 1.000 0.0250
H12 Uiso 0.94760 0.16170 0.51130 1.000 0.0230
H14 Uiso 1.13380 0.22790 0.59520 1.000 0.0270
H15 Uiso 1.23650 0.27840 0.75910 1.000 0.0390
H16 Uiso 1.15850 0.22160 0.94470 1.000 0.0350
H17 Uiso 0.97330 0.11470 0.97230 1.000 0.0310
H19A Uiso 1.05070 0.29320 0.18270 1.000 0.0590
H19B Uiso 0.94880 0.19840 0.16000 1.000 0.0590
H20A Uiso 0.90230 0.39190 0.31420 1.000 0.1030
H20B Uiso 0.80110 0.29530 0.29640 1.000 0.1030
H21A Uiso 0.86820 0.46340 0.11040 1.000 0.0690
H21B Uiso 0.74350 0.50410 0.20070 1.000 0.0690
H21C Uiso 0.74320 0.38760 0.11900 1.000 0.0690
H22 Uiso 0.26230 0.36510 0.30210 1.000 0.0450

loop_
_atom_type_symbol
_atom_type_description
_atom_type_scat_dispersion_real
_atom_type_scat_dispersion_imag
_atom_type_scat_source
Re Re -1.0185 7.2310 'International Tables Vol C Tables 4.2.6.8 and 6.1.1.4'
O O 0.0106 0.0060 'International Tables Vol C Tables 4.2.6.8 and 6.1.1.4'
N N 0.0061 0.0033 'International Tables Vol C Tables 4.2.6.8 and 6.1.1.4'
Cl Cl 0.1484 0.1585 'International Tables Vol C Tables 4.2.6.8 and 6.1.1.4'
H H 0.0000 0.0000 'International Tables Vol C Tables 4.2.6.8 and 6.1.1.4'
C C 0.0033 0.0016 'International Tables Vol C Tables 4.2.6.8 and 6.1.1.4'

loop_
_geom_angle_atom_site_label_1
_geom_angle_atom_site_label_2
_geom_angle_atom_site_label_3
_geom_angle
_geom_angle_site_symmetry_1
_geom_angle_site_symmetry_2
_geom_angle_site_symmetry_3
_geom_angle_publ_flag
O1 Re1 O2 89.8(2) . . . yes
O1 Re1 O3 95.6(2) . . . yes
O1 Re1 O4 90.8(2) . . . yes
O1 Re1 N1 90.6(2) . . . yes
O1 Re1 N2 172.3(2) . . . yes
O2 Re1 O3 171.0(2) . . . yes
O2 Re1 O4 85.2(2) . . . yes
O2 Re1 N1 79.2(2) . . . yes
O2 Re1 N2 83.4(2) . . . yes
O3 Re1 O4 101.9(2) . . . yes
O3 Re1 N1 93.5(2) . . . yes
O3 Re1 N2 91.6(2) . . . yes
O4 Re1 N1 164.3(2) . . . yes
O4 Re1 N2 85.1(2) . . . yes
N1 Re1 N2 91.6(2) . . . yes
Re1 O1 C1 125.5(5) . . . yes
Re1 O2 C18 128.8(4) . . . yes
Re1 O4 C19 121.7(5) . . 2_756 yes
Re1 N1 C7 121.6(5) . . . yes
Re1 N1 C8 120.8(5) . . . yes
C7 N1 C8 117.7(6) . . . yes
Re1 N2 C11 118.8(5) . . . yes
Re1 N2 C12 125.4(5) . . . yes
C11 N2 C12 115.8(6) . . . yes
O1 C1 C2 116.5(7) . . . yes
O1 C1 C6 123.9(6) . . . yes
C2 C1 C6 119.6(7) . . . no
C1 C2 C3 120.3(7) . . . no
C2 C3 C4 120.6(7) . . . no
C3 C4 C5 119.2(8) . . . no
C4 C5 C6 122.2(8) . . . no
C1 C6 C5 118.1(7) . . . no
C1 C6 C7 125.6(7) . . . no
C5 C6 C7 116.2(7) . . . no
N1 C7 C6 128.2(7) . . . yes
N1 C8 C9 112.1(6) . . . yes
C8 C9 C10 117.4(7) . . . no
C9 C10 C11 117.0(6) . . . no
N2 C11 C10 111.5(6) . . . yes
N2 C12 C13 127.4(7) . . . yes
C12 C13 C14 119.0(7) . . . no
C12 C13 C18 121.5(7) . . . no
C14 C13 C18 119.0(7) . . . no
C13 C14 C15 120.3(8) . . . no
C14 C15 C16 120.5(8) . . . no
C15 C16 C17 121.4(8) . . . no
C16 C17 C18 118.3(7) . . . no
O2 C18 C13 121.6(7) . . . yes
O2 C18 C17 117.9(7) . . . yes
C13 C18 C17 120.4(7) . . . no
O4 C19 C20 116.4(9) 2_756 . . yes
C19 C20 C21 118.0(11) . . . no
C1 C2 H2 119.82 . . . no
C3 C2 H2 119.90 . . . no
C2 C3 H3 119.61 . . . no
C4 C3 H3 119.74 . . . no
C3 C4 H4 120.34 . . . no
C5 C4 H4 120.47 . . . no
C4 C5 H5 118.92 . . . no
C6 C5 H5 118.90 . . . no
N1 C7 H7 115.96 . . . no
C6 C7 H7 115.89 . . . no
N1 C8 H8A 109.19 . . . no
N1 C8 H8B 109.19 . . . no
C9 C8 H8A 109.20 . . . no
C9 C8 H8B 109.17 . . . no
H8A C8 H8B 107.93 . . . no
C8 C9 H9A 107.95 . . . no
C8 C9 H9B 107.97 . . . no
C10 C9 H9A 107.94 . . . no
C10 C9 H9B 107.99 . . . no
H9A C9 H9B 107.22 . . . no
C9 C10 H10A 108.02 . . . no
C9 C10 H10B 107.98 . . . no
C11 C10 H10A 108.07 . . . no
C11 C10 H10B 108.04 . . . no
H10A C10 H10B 107.31 . . . no
N2 C11 H11A 109.33 . . . no
N2 C11 H11B 109.29 . . . no
C10 C11 H11A 109.37 . . . no
C10 C11 H11B 109.32 . . . no
H11A C11 H11B 107.98 . . . no
N2 C12 H12 116.29 . . . no
C13 C12 H12 116.26 . . . no
C13 C14 H14 119.84 . . . no
C15 C14 H14 119.82 . . . no
C14 C15 H15 119.70 . . . no
C16 C15 H15 119.80 . . . no
C15 C16 H16 119.29 . . . no
C17 C16 H16 119.29 . . . no
C16 C17 H17 120.87 . . . no
C18 C17 H17 120.85 . . . no
C20 C19 H19A 108.21 . . . no
C20 C19 H19B 108.20 . . . no
H19A C19 H19B 107.40 . . . no
O4 C19 H19A 108.18 2_756 . . no
O4 C19 H19B 108.17 2_756 . . no
C19 C20 H20A 107.79 . . . no
C19 C20 H20B 107.85 . . . no
C21 C20 H20A 107.77 . . . no
C21 C20 H20B 107.81 . . . no
H20A C20 H20B 107.15 . . . no
C20 C21 H21A 109.50 . . . no
C20 C21 H21B 109.52 . . . no
C20 C21 H21C 109.45 . . . no
H21A C21 H21B 109.52 . . . no
H21A C21 H21C 109.41 . . . no
H21B C21 H21C 109.42 . . . no
Cl1 C22 Cl2 110.1(5) . . . yes
Cl1 C22 Cl3 109.6(5) . . . yes
Cl2 C22 Cl3 110.3(5) . . . yes
Cl1 C22 H22 108.92 . . . no
Cl2 C22 H22 108.94 . . . no
Cl3 C22 H22 108.89 . . . no

loop_
_geom_bond_atom_site_label_1
_geom_bond_atom_site_label_2
_geom_bond_distance
_geom_bond_site_symmetry_1
_geom_bond_site_symmetry_2
_geom_bond_publ_flag
Re1 O1 2.012(6) . . yes
Re1 O2 2.012(5) . . yes
Re1 O3 1.687(5) . . yes
Re1 O4 1.955(5) . . yes
Re1 N1 2.128(6) . . yes
Re1 N2 2.101(6) . . yes
Cl1 C22 1.761(10) . . yes
Cl2 C22 1.750(10) . . yes
Cl3 C22 1.767(11) . . yes
O1 C1 1.349(9) . . yes
O2 C18 1.349(9) . . yes
O4 C19 1.411(12) . 2_756 yes
N1 C7 1.292(9) . . yes
N1 C8 1.464(9) . . yes
N2 C12 1.278(10) . . yes
N2 C11 1.488(9) . . yes
C1 C2 1.402(10) . . no
C1 C6 1.409(10) . . no
C2 C3 1.390(11) . . no
C3 C4 1.392(11) . . no
C4 C5 1.366(12) . . no
C5 C6 1.415(11) . . no
C6 C7 1.432(10) . . no
C8 C9 1.531(11) . . no
C9 C10 1.530(11) . . no
C10 C11 1.517(11) . . no
C12 C13 1.435(10) . . no
C13 C14 1.398(10) . . no
C13 C18 1.406(11) . . no
C14 C15 1.383(12) . . no
C15 C16 1.377(13) . . no
C16 C17 1.387(11) . . no
C17 C18 1.419(11) . . no
C19 C20 1.407(18) . . no
C20 C21 1.512(17) . . no
C2 H2 0.9495 . . no
C3 H3 0.9502 . . no
C4 H4 0.9509 . . no
C5 H5 0.9501 . . no
C7 H7 0.9507 . . no
C8 H8B 0.9896 . . no
C8 H8A 0.9904 . . no
C9 H9A 0.9908 . . no
C9 H9B 0.9890 . . no
C10 H10A 0.9890 . . no
C10 H10B 0.9906 . . no
C11 H11B 0.9900 . . no
C11 H11A 0.9897 . . no
C12 H12 0.9500 . . no
C14 H14 0.9496 . . no
C15 H15 0.9493 . . no
C16 H16 0.9495 . . no
C17 H17 0.9503 . . no
C19 H19A 0.9899 . . no
C19 H19B 0.9900 . . no
C20 H20B 0.9895 . . no
C20 H20A 0.9899 . . no
C21 H21A 0.9795 . . no
C21 H21B 0.9796 . . no
C21 H21C 0.9806 . . no
C22 H22 1.0005 . . no

loop_
_geom_contact_atom_site_label_1
_geom_contact_atom_site_label_2
_geom_contact_distance
_geom_contact_site_symmetry_1
_geom_contact_site_symmetry_2
_geom_contact_publ_flag
Re1 H22 3.1492 . 2_656 no
Cl1 C18 3.608(7) . 2_666 no
Cl1 C13 3.613(8) . 2_666 no
Cl1 H4 2.9837 . 1_564 no
Cl2 H20A 3.0143 . 2_666 no
Cl2 H14 3.1162 . 1_455 no
Cl3 H10A 3.0859 . . no
O2 C4 3.327(10) . 2_657 no
O3 C22 3.213(11) . 2_656 no
O3 C9 3.163(10) . 2_656 no
O4 C12 3.327(9) . 2_756 no
O4 C13 3.237(9) . . no
O1 H19A 2.2157 . 2_756 no
O1 H16 2.6697 . 2_757 no
O1 H22 2.5429 . 2_656 no
O2 H8A 2.8214 . . no
O2 H4 2.7833 . 2_657 no
O3 H9B 2.8286 . 2_656 no
O3 H11A 2.3433 . . no
O3 H22 2.4012 . 2_656 no
O3 H9A 2.7036 . 2_656 no
O3 H14 2.8880 . 2_756 no
O4 H12 2.4598 . 2_756 no
O4 H11B 2.6595 . 2_756 no
N2 C12 3.346(9) . 2_756 no
N2 H8A 2.7256 . . no
C4 C7 3.501(11) . 2_657 no
C4 C8 3.501(11) . 2_657 no
C4 O2 3.327(10) . 2_657 no
C5 C7 3.329(11) . 2_657 no
C5 C6 3.582(11) . 2_657 no
C6 C6 3.565(10) . 2_657 no
C6 C5 3.582(11) . 2_657 no
C6 C7 3.570(10) . 2_657 no
C7 C6 3.570(10) . 2_657 no
C7 C4 3.501(11) . 2_657 no
C7 C5 3.329(11) . 2_657 no
C8 C4 3.501(11) . 2_657 no
C9 O3 3.163(10) . 2_656 no
C11 C13 3.538(11) . 2_756 no
C11 C14 3.490(10) . 2_756 no
C11 C12 3.589(11) . 2_756 no
C12 O4 3.327(9) . 2_756 no
C12 C11 3.589(11) . 2_756 no
C12 C12 3.355(10) . 2_756 no
C12 N2 3.346(9) . 2_756 no
C13 O4 3.237(9) . . no
C13 Cl1 3.613(8) . 2_666 no
C13 C11 3.538(11) . 2_756 no
C14 C11 3.490(10) . 2_756 no
C18 Cl1 3.608(7) . 2_666 no
C22 O3 3.213(11) . 2_656 no
C1 H16 2.9471 . 2_757 no
C1 H22 3.0394 . 2_656 no
C2 H16 2.9316 . 2_757 no
C3 H8B 2.9547 . 2_657 no
C3 H21C 3.0849 . 2_656 no
C4 H21C 2.7747 . 2_656 no
C10 H20B 2.8453 . . no
C11 H20B 3.0573 . . no
C12 H10B 2.8799 . . no
C12 H8A 3.0664 . . no
C13 H11B 2.9667 . 2_756 no
C14 H11A 2.9589 . 2_756 no
C15 H7 2.9286 . 1_655 no
C17 H4 3.0074 . 2_657 no
C17 H17 2.9599 . 2_757 no
C18 H4 3.0522 . 2_657 no
C21 H2 3.0028 . 1_564 no
H2 C21 3.0028 . 1_546 no
H4 C18 3.0522 . 2_657 no
H4 O2 2.7833 . 2_657 no
H4 C17 3.0074 . 2_657 no
H4 Cl1 2.9837 . 1_546 no
H5 H7 2.2755 . . no
H7 C15 2.9286 . 1_455 no
H7 H5 2.2755 . . no
H7 H8B 2.1050 . . no
H8A O2 2.8214 . . no
H8A N2 2.7256 . . no
H8A C12 3.0664 . . no
H8A H10B 2.4744 . . no
H8B C3 2.9547 . 2_657 no
H8B H7 2.1050 . . no
H8B H15 2.5008 . 1_455 no
H9A H11A 2.4419 . 2_656 no
H9A H11A 2.5982 . . no
H9A O3 2.7036 . 2_656 no
H9A H9A 2.5719 . 2_656 no
H9B O3 2.8286 . 2_656 no
H10A Cl3 3.0859 . . no
H10B C12 2.8799 . . no
H10B H8A 2.4744 . . no
H10B H20B 2.4757 . . no
H11A O3 2.3433 . . no
H11A H9A 2.5982 . . no
H11A C14 2.9589 . 2_756 no
H11A H9A 2.4419 . 2_656 no
H11B H12 2.1725 . . no
H11B H20B 2.4231 . . no
H11B C13 2.9667 . 2_756 no
H11B O4 2.6595 . 2_756 no
H12 H14 2.3745 . . no
H12 O4 2.4598 . 2_756 no
H12 H11B 2.1725 . . no
H14 Cl2 3.1162 . 1_655 no
H14 H12 2.3745 . . no
H14 O3 2.8880 . 2_756 no
H15 H8B 2.5008 . 1_655 no
H15 H21B 2.4318 . 2_766 no
H16 O1 2.6697 . 2_757 no
H16 C1 2.9471 . 2_757 no
H16 C2 2.9316 . 2_757 no
H17 H17 2.4610 . 2_757 no
H17 H19B 2.3662 . 1_556 no
H17 C17 2.9599 . 2_757 no
H19A H21A 2.4829 . . no
H19A O1 2.2157 . 2_756 no
H19B H17 2.3662 . 1_554 no
H20A Cl2 3.0143 . 2_666 no
H20B C10 2.8453 . . no
H20B C11 3.0573 . . no
H20B H10B 2.4757 . . no
H20B H11B 2.4231 . . no
H21A H19A 2.4829 . . no
H21B H15 2.4318 . 2_766 no
H21C C3 3.0849 . 2_656 no
H21C C4 2.7747 . 2_656 no
H22 Re1 3.1492 . 2_656 no
H22 O1 2.5429 . 2_656 no
H22 O3 2.4012 . 2_656 no
H22 C1 3.0394 . 2_656 no

loop_
_geom_hbond_atom_site_label_D
_geom_hbond_atom_site_label_H
_geom_hbond_atom_site_label_A
_geom_hbond_distance_DH
_geom_hbond_distance_HA
_geom_hbond_distance_DA
_geom_hbond_angle_DHA
_geom_hbond_site_symmetry_A
_geom_hbond_publ_flag
C11 H11A O3 0.990(8) 2.343(6) 2.948(9) 118.6(4) . yes
C12 H12 O4 0.950(7) 2.460(6) 3.327(9) 151.7(5) 2_756 yes
C19 H19A O1 0.990(11) 2.216(5) 2.861(12) 121.6(7) 2_756 yes
C22 H22 O1 1.000(9) 2.543(5) 3.466(11) 153.2(5) 2_656 yes
C22 H22 O3 1.000(9) 2.401(5) 3.213(11) 137.8(5) 2_656 yes

loop_
_geom_torsion_atom_site_label_1
_geom_torsion_atom_site_label_2
_geom_torsion_atom_site_label_3
_geom_torsion_atom_site_label_4
_geom_torsion
_geom_torsion_site_symmetry_1
_geom_torsion_site_symmetry_2
_geom_torsion_site_symmetry_3
_geom_torsion_site_symmetry_4
_geom_torsion_publ_flag
O2 Re1 O1 C1 102.2(6) . . . . no
O3 Re1 O1 C1 -70.6(6) . . . . no
O4 Re1 O1 C1 -172.6(6) . . . . no
N1 Re1 O1 C1 23.0(6) . . . . no
O1 Re1 O2 C18 139.7(6) . . . . no
O4 Re1 O2 C18 48.9(6) . . . . no
N1 Re1 O2 C18 -129.6(6) . . . . no
N2 Re1 O2 C18 -36.8(6) . . . . no
O1 Re1 O4 C19 -11.9(7) . . . 2_756 no
O2 Re1 O4 C19 77.8(6) . . . 2_756 no
O3 Re1 O4 C19 -107.8(7) . . . 2_756 no
N2 Re1 O4 C19 161.5(7) . . . 2_756 no
O1 Re1 N1 C7 -15.2(6) . . . . no
O1 Re1 N1 C8 166.0(5) . . . . no
O2 Re1 N1 C7 -104.9(6) . . . . no
O2 Re1 N1 C8 76.3(5) . . . . no
O3 Re1 N1 C7 80.4(6) . . . . no
O3 Re1 N1 C8 -98.4(5) . . . . no
N2 Re1 N1 C7 172.1(6) . . . . no
N2 Re1 N1 C8 -6.7(5) . . . . no
O2 Re1 N2 C11 -150.0(5) . . . . no
O2 Re1 N2 C12 28.0(6) . . . . no
O3 Re1 N2 C11 22.5(5) . . . . no
O3 Re1 N2 C12 -159.6(6) . . . . no
O4 Re1 N2 C11 124.3(5) . . . . no
O4 Re1 N2 C12 -57.8(6) . . . . no
N1 Re1 N2 C11 -71.1(5) . . . . no
N1 Re1 N2 C12 106.9(6) . . . . no
Re1 O1 C1 C2 162.8(5) . . . . no
Re1 O1 C1 C6 -17.5(10) . . . . no
Re1 O2 C18 C13 27.1(9) . . . . no
Re1 O2 C18 C17 -157.0(5) . . . . no
Re1 O4 C19 C20 154.5(8) . . 2_756 2_756 no
Re1 N1 C8 C9 74.1(7) . . . . no
C7 N1 C8 C9 -104.8(8) . . . . no
Re1 N1 C7 C6 1.8(10) . . . . no
C8 N1 C7 C6 -179.3(7) . . . . no
Re1 N2 C12 C13 -10.9(11) . . . . no
Re1 N2 C11 C10 94.3(6) . . . . no
C12 N2 C11 C10 -83.8(8) . . . . no
C11 N2 C12 C13 167.1(7) . . . . no
C2 C1 C6 C5 0.9(11) . . . . no
C2 C1 C6 C7 175.6(7) . . . . no
O1 C1 C2 C3 -180.0(7) . . . . no
C6 C1 C2 C3 0.3(11) . . . . no
O1 C1 C6 C5 -178.8(7) . . . . no
O1 C1 C6 C7 -4.1(11) . . . . no
C1 C2 C3 C4 -1.1(12) . . . . no
C2 C3 C4 C5 0.6(12) . . . . no
C3 C4 C5 C6 0.6(12) . . . . no
C4 C5 C6 C7 -176.6(7) . . . . no
C4 C5 C6 C1 -1.4(11) . . . . no
C1 C6 C7 N1 12.4(12) . . . . no
C5 C6 C7 N1 -172.8(7) . . . . no
N1 C8 C9 C10 -97.7(8) . . . . no
C8 C9 C10 C11 67.3(9) . . . . no
C9 C10 C11 N2 -62.9(9) . . . . no
N2 C12 C13 C18 -13.2(12) . . . . no
N2 C12 C13 C14 174.4(7) . . . . no
C12 C13 C18 C17 -170.1(7) . . . . no
C12 C13 C14 C15 172.4(7) . . . . no
C18 C13 C14 C15 -0.1(11) . . . . no
C12 C13 C18 O2 5.7(10) . . . . no
C14 C13 C18 O2 178.0(6) . . . . no
C14 C13 C18 C17 2.3(11) . . . . no
C13 C14 C15 C16 -0.9(12) . . . . no
C14 C15 C16 C17 -0.2(13) . . . . no
C15 C16 C17 C18 2.3(12) . . . . no
C16 C17 C18 C13 -3.3(11) . . . . no
C16 C17 C18 O2 -179.2(7) . . . . no
O4 C19 C20 C21 -177.9(9) 2_756 . . . no
